data_4347199
loop_
_publ_author_name
'Kumar, Sarvendra'
'Hisamatsu, Yosuke'
'Tamaki, Yusuke'
'Ishitani, Osamu'
'Aoki, Shin'

_publ_section_title
;
 Design and Synthesis of Heteroleptic Cyclometalated Iridium(III)
 Complexes Containing Quinoline-Type Ligands that Exhibit Dual
 Phosphorescence.
;
_journal_issue 8
_journal_name_full 'Inorganic chemistry'
_journal_page_first 3829
_journal_page_last 3843
_journal_paper_doi 10.1021/acs.inorgchem.5b02872
_journal_volume 55
_journal_year 2016
_chemical_formula_sum 'C38 H28 Cl3 Ir N4 O2 S'
_chemical_formula_weight 903.25
_space_group_IT_number 14
_space_group_name_Hall '-P 2yn'
_space_group_name_H-M_alt 'P 1 21/n 1'
_symmetry_cell_setting monoclinic
_symmetry_space_group_name_H-M 'P 1 21/n 1'
_atom_sites_solution_hydrogens geom
_atom_sites_solution_primary direct
_atom_sites_solution_secondary difmap
_audit_creation_method SHELXL-97
_cell_angle_alpha 90.000(5)
_cell_angle_beta 101.926(5)
_cell_angle_gamma 90.000(5)
_cell_formula_units_Z 4
_cell_length_a 19.194(5)
_cell_length_b 9.115(5)
_cell_length_c 19.709(5)
_cell_measurement_reflns_used 957
_cell_measurement_temperature 103(2)
_cell_measurement_theta_max 0.879
_cell_measurement_theta_min 0.814
_cell_volume 3374(2)
_computing_cell_refinement 'Bruker SMART'
_computing_data_collection 'Bruker SMART'
_computing_data_reduction 'Bruker SAINT'
_computing_molecular_graphics 'Bruker SHELXTL'
_computing_publication_material 'Bruker SHELXTL'
_computing_structure_refinement 'Bruker SHELXTL'
_computing_structure_solution 'Bruker SHELXTL'
_diffrn_ambient_temperature 103(2)
_diffrn_measured_fraction_theta_full 0.996
_diffrn_measured_fraction_theta_max 0.996
_diffrn_measurement_device_type 'Bruker AXS Enraf-Nonius KappaCCD'
_diffrn_measurement_method 'CCD \f- and \w-scans'
_diffrn_radiation_monochromator graphite
_diffrn_radiation_source 'fine-focus sealed tube'
_diffrn_radiation_type MoK\a
_diffrn_radiation_wavelength 0.71069
_diffrn_reflns_av_R_equivalents 0.0348
_diffrn_reflns_av_sigmaI/netI 0.0389
_diffrn_reflns_limit_h_max 19
_diffrn_reflns_limit_h_min -23
_diffrn_reflns_limit_k_max 10
_diffrn_reflns_limit_k_min -10
_diffrn_reflns_limit_l_max 23
_diffrn_reflns_limit_l_min -20
_diffrn_reflns_number 17488
_diffrn_reflns_theta_full 25.38
_diffrn_reflns_theta_max 25.38
_diffrn_reflns_theta_min 1.66
_exptl_absorpt_coefficient_mu 4.300
_exptl_absorpt_correction_T_max 0.8818
_exptl_absorpt_correction_T_min 0.2320
_exptl_absorpt_correction_type gaussian
_exptl_absorpt_process_details 'SADABS (Bruker AXS, 2012)'
_exptl_crystal_colour yellow
_exptl_crystal_density_diffrn 1.778
_exptl_crystal_density_method 'not measured'
_exptl_crystal_description niddle
_exptl_crystal_F_000 1776
_exptl_crystal_size_max 0.48
_exptl_crystal_size_mid 0.04
_exptl_crystal_size_min 0.03
_refine_diff_density_max 1.636
_refine_diff_density_min -0.575
_refine_diff_density_rms 0.118
_refine_ls_extinction_method none
_refine_ls_goodness_of_fit_ref 1.043
_refine_ls_hydrogen_treatment mixed
_refine_ls_matrix_type full
_refine_ls_number_parameters 446
_refine_ls_number_reflns 6166
_refine_ls_number_restraints 0
_refine_ls_restrained_S_all 1.043
_refine_ls_R_factor_all 0.0350
_refine_ls_R_factor_gt 0.0283
_refine_ls_shift/su_max 0.002
_refine_ls_shift/su_mean 0.000
_refine_ls_structure_factor_coef Fsqd
_refine_ls_weighting_details 'calc w=1/[\s^2^(Fo^2^)+(0.0353P)^2^+0.0000P] where P=(Fo^2^+2Fc^2^)/3'
_refine_ls_weighting_scheme calc
_refine_ls_wR_factor_gt 0.0631
_refine_ls_wR_factor_ref 0.0656
_reflns_number_gt 5349
_reflns_number_total 6166
_reflns_threshold_expression >2\s(I)
_cod_data_source_file ic5b02872_si_002.cif
_cod_data_source_block sk78
_cod_depositor_comments
;
The following automatic conversions were performed:

data item '_symmetry_cell_setting' value 'Monoclinic' was changed to
'monoclinic' in accordance with the
/home/saulius/struct/COD-crude-data/automatic-downloads/DataCite-retrospective/ACS/depositions/lib/dictionaries/cif_core.dic
dictionary named 'cif_core.dic' version 2.4.2 last updated on
2011-04-26.

Automatic conversion script
Id: cif_fix_values 6909 2019-04-08 15:41:33Z antanas 
;
_cod_original_sg_symbol_H-M 'P2(1)/n  '
_cod_database_code 4347199

loop_
_symmetry_equiv_pos_as_xyz
'x, y, z'
'-x+1/2, y+1/2, -z+1/2'
'-x, -y, -z'
'x-1/2, -y-1/2, z-1/2'

loop_
_atom_site_label
_atom_site_type_symbol
_atom_site_fract_x
_atom_site_fract_y
_atom_site_fract_z
_atom_site_U_iso_or_equiv
_atom_site_adp_type
_atom_site_occupancy
_atom_site_symmetry_multiplicity
_atom_site_calc_flag
_atom_site_refinement_flags
Ir1 Ir 0.692073(7) 0.216808(16) 0.044811(7) 0.01272(6) Uani 1 1 d .
S1 S 0.78938(5) 0.37136(11) -0.05869(5) 0.0179(2) Uani 1 1 d .
Cl3 Cl 0.49237(7) 0.01971(16) -0.39572(6) 0.0459(3) Uani 1 1 d .
Cl2 Cl 0.56624(7) -0.19023(12) -0.29554(6) 0.0370(3) Uani 1 1 d .
Cl1 Cl 0.57906(6) 0.12007(12) -0.26570(6) 0.0333(3) Uani 1 1 d .
O1 O 0.83557(14) 0.4077(3) 0.00565(14) 0.0260(7) Uani 1 1 d .
C29 C 0.6408(2) 0.4274(4) -0.16070(19) 0.0186(9) Uani 1 1 d .
H29 H 0.6807 0.4337 -0.1805 0.022 Uiso 1 1 calc R
N4 N 0.71055(16) 0.3418(4) -0.04482(15) 0.0153(7) Uani 1 1 d .
N2 N 0.70214(16) 0.3916(3) 0.11111(15) 0.0143(7) Uani 1 1 d .
C24 C 0.4563(2) 0.3819(4) -0.07847(19) 0.0187(9) Uani 1 1 d .
H24 H 0.4118 0.4103 -0.1033 0.022 Uiso 1 1 calc R
N1 N 0.68705(17) 0.0283(3) -0.01224(15) 0.0165(7) Uani 1 1 d .
C30 C 0.6482(2) 0.3764(4) -0.09227(18) 0.0154(8) Uani 1 1 d .
O2 O 0.78787(14) 0.4750(3) -0.11485(13) 0.0208(6) Uani 1 1 d .
C140 C 0.65677(19) 0.1236(4) 0.12365(18) 0.0150(8) Uani 1 1 d .
C19 C 0.5944(2) 0.0383(5) 0.2350(2) 0.0215(9) Uani 1 1 d .
H19 H 0.5737 0.0093 0.2716 0.026 Uiso 1 1 calc R
C21 C 0.6317(2) -0.0185(4) 0.12858(19) 0.0191(9) Uani 1 1 d .
H21 H 0.6358 -0.0865 0.0944 0.023 Uiso 1 1 calc R
C5 C 0.7443(2) -0.0633(4) 0.0049(2) 0.0193(9) Uani 1 1 d .
C13 C 0.7331(2) 0.6371(4) 0.14574(19) 0.0192(9) Uani 1 1 d .
H13 H 0.7508 0.7278 0.1357 0.023 Uiso 1 1 calc R
N3 N 0.58877(17) 0.2932(3) -0.00364(16) 0.0140(7) Uani 1 1 d .
C26 C 0.5840(2) 0.3582(4) -0.06752(18) 0.0162(8) Uani 1 1 d .
C35 C 0.9042(3) 0.0094(7) -0.0765(3) 0.0579(18) Uani 1 1 d .
H35 H 0.9468 -0.0329 -0.0540 0.069 Uiso 1 1 calc R
C20 C 0.6009(2) -0.0608(5) 0.1832(2) 0.0231(9) Uani 1 1 d .
H20 H 0.5845 -0.1564 0.1852 0.028 Uiso 1 1 calc R
C25 C 0.5171(2) 0.4023(4) -0.10742(18) 0.0170(8) Uani 1 1 d .
C17 C 0.6506(2) 0.2214(4) 0.17799(19) 0.0153(8) Uani 1 1 d .
C36 C 0.8818(3) 0.1415(6) -0.0525(3) 0.0405(13) Uani 1 1 d .
H36 H 0.9092 0.1883 -0.0142 0.049 Uiso 1 1 calc R
C28 C 0.5741(2) 0.4689(4) -0.1995(2) 0.0220(9) Uani 1 1 d .
H28 H 0.5712 0.5025 -0.2446 0.026 Uiso 1 1 calc R
C14 C 0.7110(2) 0.6161(4) 0.20743(19) 0.0181(9) Uani 1 1 d .
H14 H 0.7138 0.6920 0.2394 0.022 Uiso 1 1 calc R
C15 C 0.68492(19) 0.4808(4) 0.22071(19) 0.0175(9) Uani 1 1 d .
H15 H 0.6710 0.4640 0.2625 0.021 Uiso 1 1 calc R
C1 C 0.6329(2) -0.0071(4) -0.06464(19) 0.0216(9) Uani 1 1 d .
H1 H 0.5941 0.0559 -0.0755 0.026 Uiso 1 1 calc R
C18 C 0.6185(2) 0.1794(5) 0.23203(19) 0.0192(9) Uani 1 1 d .
H18 H 0.6135 0.2467 0.2661 0.023 Uiso 1 1 calc R
C12 C 0.72880(19) 0.5237(4) 0.09918(19) 0.0153(8) Uani 1 1 d .
H12 H 0.7448 0.5385 0.0582 0.018 Uiso 1 1 calc R
C7 C 0.8650(2) -0.0839(5) 0.0843(2) 0.0269(10) Uani 1 1 d .
H7 H 0.8711 -0.1784 0.0688 0.032 Uiso 1 1 calc R
C34 C 0.8636(4) -0.0583(6) -0.1331(3) 0.064(2) Uani 1 1 d .
H34 H 0.8790 -0.1467 -0.1485 0.077 Uiso 1 1 calc R
C01 C 0.5692(3) -0.0140(5) -0.3321(2) 0.0304(11) Uani 1 1 d .
C16 C 0.67930(19) 0.3684(4) 0.17146(18) 0.0150(8) Uani 1 1 d .
C4 C 0.7459(2) -0.1933(4) -0.0319(2) 0.0249(10) Uani 1 1 d .
H4 H 0.7843 -0.2569 -0.0197 0.030 Uiso 1 1 calc R
C2 C 0.6331(2) -0.1348(5) -0.1031(2) 0.0270(10) Uani 1 1 d .
H2 H 0.5952 -0.1570 -0.1393 0.032 Uiso 1 1 calc R
C6 C 0.8005(2) -0.0084(4) 0.05997(19) 0.0197(9) Uani 1 1 d .
C31 C 0.8183(2) 0.2015(4) -0.0866(2) 0.0261(10) Uani 1 1 d .
C23 C 0.4626(2) 0.3210(4) -0.0146(2) 0.0190(9) Uani 1 1 d .
H23 H 0.4228 0.3092 0.0049 0.023 Uiso 1 1 calc R
C9 C 0.9094(2) 0.1239(5) 0.1542(2) 0.0253(10) Uani 1 1 d .
H9 H 0.9463 0.1700 0.1848 0.030 Uiso 1 1 calc R
C3 C 0.6908(3) -0.2282(5) -0.0863(2) 0.0295(11) Uani 1 1 d .
H3 H 0.6925 -0.3138 -0.1116 0.035 Uiso 1 1 calc R
C10 C 0.8453(2) 0.1971(4) 0.1317(2) 0.0204(9) Uani 1 1 d .
H10 H 0.8395 0.2906 0.1486 0.024 Uiso 1 1 calc R
C27 C 0.5136(2) 0.4620(4) -0.17407(19) 0.0186(9) Uani 1 1 d .
H27 H 0.4706 0.4960 -0.2001 0.022 Uiso 1 1 calc R
C22 C 0.5299(2) 0.2764(4) 0.0214(2) 0.0172(8) Uani 1 1 d .
H22 H 0.5336 0.2330 0.0647 0.021 Uiso 1 1 calc R
C32 C 0.7767(3) 0.1341(5) -0.1446(2) 0.0346(11) Uani 1 1 d .
H32 H 0.7342 0.1766 -0.1673 0.042 Uiso 1 1 calc R
C33 C 0.7996(3) 0.0030(6) -0.1682(3) 0.0523(16) Uani 1 1 d .
H33 H 0.7726 -0.0436 -0.2068 0.063 Uiso 1 1 calc R
C11 C 0.7891(2) 0.1329(4) 0.08423(18) 0.0173(8) Uani 1 1 d .
C8 C 0.9190(2) -0.0171(5) 0.1314(2) 0.0269(10) Uani 1 1 d .
H8 H 0.9615 -0.0665 0.1477 0.032 Uiso 1 1 calc R
H01 H 0.610(2) -0.004(5) -0.356(2) 0.027(11) Uiso 1 1 d .

loop_
_atom_site_aniso_label
_atom_site_aniso_U_11
_atom_site_aniso_U_22
_atom_site_aniso_U_33
_atom_site_aniso_U_23
_atom_site_aniso_U_13
_atom_site_aniso_U_12
Ir1 0.01346(9) 0.01147(10) 0.01372(9) 0.00011(6) 0.00394(6) 0.00084(6)
S1 0.0160(5) 0.0187(6) 0.0210(5) 0.0024(4) 0.0084(4) 0.0013(4)
Cl3 0.0431(7) 0.0643(9) 0.0299(6) -0.0019(6) 0.0068(6) 0.0038(7)
Cl2 0.0468(7) 0.0235(6) 0.0441(7) -0.0066(5) 0.0175(6) -0.0014(5)
Cl1 0.0384(6) 0.0241(6) 0.0390(6) -0.0042(5) 0.0119(5) -0.0047(5)
O1 0.0168(15) 0.0345(18) 0.0266(15) 0.0062(13) 0.0041(12) -0.0020(13)
C29 0.021(2) 0.017(2) 0.020(2) -0.0019(16) 0.0086(17) -0.0004(17)
N4 0.0152(16) 0.0174(18) 0.0139(16) 0.0005(14) 0.0044(13) -0.0004(14)
N2 0.0126(16) 0.0160(18) 0.0144(16) -0.0022(13) 0.0028(13) 0.0036(13)
C24 0.014(2) 0.019(2) 0.021(2) -0.0041(16) -0.0008(16) -0.0009(17)
N1 0.0226(18) 0.0123(18) 0.0166(16) -0.0020(13) 0.0085(14) -0.0019(14)
C30 0.018(2) 0.012(2) 0.0153(19) -0.0052(15) 0.0022(16) -0.0008(16)
O2 0.0191(15) 0.0197(16) 0.0256(15) 0.0057(12) 0.0092(12) 0.0008(12)
C140 0.0124(19) 0.018(2) 0.0144(19) 0.0012(15) 0.0016(15) -0.0005(16)
C19 0.023(2) 0.024(2) 0.019(2) 0.0049(17) 0.0087(18) 0.0006(18)
C21 0.020(2) 0.019(2) 0.018(2) 0.0005(16) 0.0059(17) -0.0009(17)
C5 0.028(2) 0.011(2) 0.023(2) 0.0016(16) 0.0148(18) 0.0039(17)
C13 0.019(2) 0.016(2) 0.022(2) 0.0004(17) 0.0014(17) -0.0012(17)
N3 0.0160(17) 0.0101(17) 0.0163(16) -0.0027(13) 0.0039(13) -0.0002(13)
C26 0.021(2) 0.012(2) 0.0153(19) -0.0022(16) 0.0043(16) 0.0010(17)
C35 0.074(4) 0.056(4) 0.061(4) 0.034(3) 0.054(4) 0.041(3)
C20 0.025(2) 0.016(2) 0.028(2) 0.0052(18) 0.0047(19) -0.0023(18)
C25 0.022(2) 0.012(2) 0.0166(19) -0.0044(15) 0.0032(17) 0.0031(16)
C17 0.0134(19) 0.015(2) 0.017(2) 0.0004(16) 0.0031(16) 0.0019(16)
C36 0.037(3) 0.047(3) 0.047(3) 0.022(3) 0.031(2) 0.020(3)
C28 0.033(2) 0.017(2) 0.0145(19) 0.0011(16) 0.0022(18) 0.0024(19)
C14 0.017(2) 0.015(2) 0.021(2) -0.0047(16) 0.0002(16) -0.0015(17)
C15 0.0125(19) 0.024(2) 0.0150(19) -0.0014(16) 0.0015(16) 0.0021(17)
C1 0.029(2) 0.018(2) 0.019(2) 0.0021(17) 0.0057(18) -0.0018(18)
C18 0.020(2) 0.022(2) 0.016(2) 0.0001(16) 0.0040(17) 0.0043(17)
C12 0.0151(19) 0.011(2) 0.019(2) 0.0034(15) 0.0030(16) 0.0001(16)
C7 0.032(3) 0.022(2) 0.031(2) 0.0071(19) 0.017(2) 0.010(2)
C34 0.106(6) 0.028(3) 0.085(5) 0.021(3) 0.081(5) 0.033(3)
C01 0.032(3) 0.030(3) 0.033(3) -0.002(2) 0.017(2) 0.001(2)
C16 0.0142(19) 0.015(2) 0.0135(18) 0.0012(15) -0.0029(15) 0.0051(16)
C4 0.035(3) 0.015(2) 0.029(2) 0.0018(17) 0.017(2) 0.0059(19)
C2 0.041(3) 0.019(2) 0.021(2) -0.0065(18) 0.008(2) -0.010(2)
C6 0.023(2) 0.018(2) 0.020(2) 0.0079(17) 0.0109(18) 0.0027(17)
C31 0.034(3) 0.018(2) 0.034(3) 0.0108(19) 0.025(2) 0.0078(19)
C23 0.014(2) 0.019(2) 0.025(2) -0.0039(17) 0.0063(17) -0.0012(16)
C9 0.019(2) 0.036(3) 0.020(2) 0.0115(19) 0.0024(18) 0.0009(19)
C3 0.046(3) 0.018(2) 0.030(2) -0.0052(19) 0.022(2) -0.004(2)
C10 0.019(2) 0.022(2) 0.021(2) 0.0067(17) 0.0058(17) 0.0016(17)
C27 0.016(2) 0.020(2) 0.018(2) 0.0007(16) 0.0002(16) 0.0032(17)
C22 0.019(2) 0.014(2) 0.020(2) 0.0010(16) 0.0063(17) -0.0014(17)
C32 0.047(3) 0.022(3) 0.044(3) 0.001(2) 0.030(2) 0.003(2)
C33 0.089(5) 0.030(3) 0.057(3) -0.008(3) 0.058(3) -0.007(3)
C11 0.018(2) 0.021(2) 0.0149(19) 0.0040(16) 0.0068(16) 0.0032(17)
C8 0.019(2) 0.034(3) 0.029(2) 0.014(2) 0.0072(19) 0.0092(19)

loop_
_atom_type_symbol
_atom_type_description
_atom_type_scat_dispersion_real
_atom_type_scat_dispersion_imag
_atom_type_scat_source
C C 0.0033 0.0016 'International Tables Vol C Tables 4.2.6.8 and 6.1.1.4'
H H 0.0000 0.0000 'International Tables Vol C Tables 4.2.6.8 and 6.1.1.4'
N N 0.0061 0.0033 'International Tables Vol C Tables 4.2.6.8 and 6.1.1.4'
O O 0.0106 0.0060 'International Tables Vol C Tables 4.2.6.8 and 6.1.1.4'
S S 0.1246 0.1234 'International Tables Vol C Tables 4.2.6.8 and 6.1.1.4'
Ir Ir -1.4442 7.9887 'International Tables Vol C Tables 4.2.6.8 and 6.1.1.4'
Cl Cl 0.1484 0.1585 'International Tables Vol C Tables 4.2.6.8 and 6.1.1.4'

loop_
_geom_angle_atom_site_label_1
_geom_angle_atom_site_label_2
_geom_angle_atom_site_label_3
_geom_angle
C140 Ir1 C11 88.52(15)
C140 Ir1 N2 80.65(14)
C11 Ir1 N2 95.26(14)
C140 Ir1 N1 94.87(14)
C11 Ir1 N1 80.09(14)
N2 Ir1 N1 173.67(12)
C140 Ir1 N3 93.06(13)
C11 Ir1 N3 175.35(13)
N2 Ir1 N3 89.31(11)
N1 Ir1 N3 95.41(12)
C140 Ir1 N4 168.68(13)
C11 Ir1 N4 102.55(13)
N2 Ir1 N4 95.76(12)
N1 Ir1 N4 89.47(12)
N3 Ir1 N4 76.09(11)
O1 S1 O2 115.94(17)
O1 S1 N4 108.65(16)
O2 S1 N4 111.48(16)
O1 S1 C31 107.6(2)
O2 S1 C31 106.89(18)
N4 S1 C31 105.76(19)
C28 C29 C30 120.9(4)
C30 N4 S1 123.6(3)
C30 N4 Ir1 113.5(2)
S1 N4 Ir1 122.45(17)
C12 N2 C16 119.5(3)
C12 N2 Ir1 125.0(2)
C16 N2 Ir1 115.5(3)
C23 C24 C25 120.4(4)
C1 N1 C5 119.9(3)
C1 N1 Ir1 124.4(3)
C5 N1 Ir1 115.7(2)
N4 C30 C29 128.5(3)
N4 C30 C26 115.3(3)
C29 C30 C26 116.3(3)
C21 C140 C17 116.6(3)
C21 C140 Ir1 128.6(3)
C17 C140 Ir1 114.4(3)
C18 C19 C20 119.7(4)
C20 C21 C140 121.5(4)
N1 C5 C4 119.6(4)
N1 C5 C6 114.2(3)
C4 C5 C6 126.1(4)
C12 C13 C14 119.8(4)
C22 N3 C26 119.1(3)
C22 N3 Ir1 125.3(3)
C26 N3 Ir1 115.4(2)
N3 C26 C25 120.6(3)
N3 C26 C30 117.7(3)
C25 C26 C30 121.7(3)
C34 C35 C36 120.2(6)
C21 C20 C19 120.5(4)
C27 C25 C24 122.9(4)
C27 C25 C26 119.3(3)
C24 C25 C26 117.9(3)
C18 C17 C140 121.7(4)
C18 C17 C16 123.6(3)
C140 C17 C16 114.6(3)
C31 C36 C35 118.7(6)
C27 C28 C29 122.7(4)
C15 C14 C13 118.8(4)
C14 C15 C16 120.2(4)
N1 C1 C2 122.0(4)
C19 C18 C17 119.9(4)
N2 C12 C13 121.9(4)
C8 C7 C6 119.8(4)
C35 C34 C33 121.2(5)
Cl3 C01 Cl2 111.0(3)
Cl3 C01 Cl1 110.6(3)
Cl2 C01 Cl1 109.4(2)
N2 C16 C15 119.8(4)
N2 C16 C17 114.4(3)
C15 C16 C17 125.8(3)
C3 C4 C5 120.4(4)
C3 C2 C1 118.6(4)
C11 C6 C7 121.2(4)
C11 C6 C5 115.2(3)
C7 C6 C5 123.4(4)
C36 C31 C32 121.6(4)
C36 C31 S1 119.9(4)
C32 C31 S1 118.5(3)
C24 C23 C22 119.0(4)
C8 C9 C10 120.6(4)
C4 C3 C2 119.4(4)
C9 C10 C11 121.4(4)
C28 C27 C25 118.8(4)
N3 C22 C23 122.9(4)
C33 C32 C31 119.2(5)
C32 C33 C34 119.1(6)
C10 C11 C6 117.2(4)
C10 C11 Ir1 128.4(3)
C6 C11 Ir1 114.3(3)
C7 C8 C9 119.7(4)

loop_
_geom_bond_atom_site_label_1
_geom_bond_atom_site_label_2
_geom_bond_distance
Ir1 C140 2.008(4)
Ir1 C11 2.015(4)
Ir1 N2 2.044(3)
Ir1 N1 2.045(3)
Ir1 N3 2.132(3)
Ir1 N4 2.192(3)
S1 O1 1.428(3)
S1 O2 1.451(3)
S1 N4 1.615(3)
S1 C31 1.771(4)
Cl3 C01 1.754(5)
Cl2 C01 1.767(5)
Cl1 C01 1.773(5)
C29 C28 1.400(5)
C29 C30 1.406(5)
N4 C30 1.394(5)
N2 C12 1.348(5)
N2 C16 1.367(5)
C24 C23 1.358(5)
C24 C25 1.412(5)
N1 C1 1.344(5)
N1 C5 1.365(5)
C30 C26 1.426(5)
C140 C21 1.392(5)
C140 C17 1.417(5)
C19 C18 1.372(6)
C19 C20 1.389(5)
C21 C20 1.387(5)
C5 C4 1.392(5)
C5 C6 1.452(6)
C13 C12 1.373(5)
C13 C14 1.381(5)
N3 C22 1.332(5)
N3 C26 1.377(5)
C26 C25 1.419(5)
C35 C34 1.369(9)
C35 C36 1.394(8)
C25 C27 1.411(5)
C17 C18 1.389(5)
C17 C16 1.465(5)
C36 C31 1.377(6)
C28 C27 1.359(5)
C14 C15 1.377(6)
C15 C16 1.400(5)
C1 C2 1.389(6)
C7 C8 1.380(6)
C7 C6 1.411(5)
C34 C33 1.396(8)
C4 C3 1.379(6)
C2 C3 1.381(6)
C6 C11 1.407(6)
C31 C32 1.395(7)
C23 C22 1.399(5)
C9 C8 1.387(6)
C9 C10 1.389(5)
C10 C11 1.401(5)
C32 C33 1.385(7)
